data_4021465
loop_
_publ_author_name
'Konstantin Karaghiosoff'
'Thomas M. Klap\"otke'
'Peter Mayer'
'Holger Piotrowski'
'Kurt Polborn'
'Rodney L. Willer'
'Jan J. Weigand'

_publ_contact_author_address
;
Department Chemie
Ludwig-Maximilians Universit\"at
Butenandtstrasse 5-13 (Haus D)
D-81377 M\"unchen
Bundesrepublik Deutschland
;
_publ_contact_author_email tmk@cup.uni-muenchen.de
_publ_contact_author_fax +49-89-2180-77492
_publ_contact_author_name 'Thomas M. Klap\"otke '
_publ_contact_author_phone +49-89-2180-77491
_publ_section_title
;
 N-Nitroso- and N-Nitraminotetrazoles
;
_journal_name_full 'Journal of Organic Chemistry'
_journal_page_first 1295
_journal_page_last 1305
_journal_paper_doi 10.1021/jo0513820
_journal_volume 71
_journal_year 2006
_chemical_formula_moiety 'C H3 N H C N C H3 N N N'
_chemical_formula_sum 'C3 H7 N5'
_chemical_formula_weight 113.121
_chemical_name_common C3H7N5
_space_group_IT_number 61
_symmetry_cell_setting orthorhombic
_symmetry_Int_Tables_number 61
_symmetry_space_group_name_Hall '-P 2ac 2ab'
_symmetry_space_group_name_H-M 'P b c a'
_atom_sites_solution_hydrogens geom
_atom_sites_solution_primary direct
_atom_sites_solution_secondary difmap
_audit_author_name 'Piotrowski, H.'
_audit_block_code C3H7N5_gn085_klapoetke
_audit_creation_date 22-Apr-2002
_audit_creation_method 'form98_non/compatible with shelxl97-2'
_audit_update_record
; 
12-Apr-05
;
_cell_angle_alpha 90.00
_cell_angle_beta 90.00
_cell_angle_gamma 90.00
_cell_formula_units_Z 8
_cell_length_a 9.9999(4)
_cell_length_b 7.6682(3)
_cell_length_c 14.1917(5)
_cell_measurement_reflns_used 4878
_cell_measurement_temperature 200(2)
_cell_measurement_theta_max 27.485
_cell_measurement_theta_min 3.395
_cell_volume 1088.24(7)
_computing_cell_refinement 'HKL Scalepack (Otwinowski & Minor 1997)'
_computing_data_collection 'Collect (Nonius BV, 1997-2000)'
_computing_data_reduction 'HKL Denzo and Scalepack (Otwinowski & Minor 1997)'
_computing_structure_refinement 'SHELXL-97 (G. M. Sheldrick. University of G\"ottingen, 97-2 version)'
_computing_structure_solution
;
A. Altomare, M. C. Burla, M. Camalli, G. L. Cascarano, C. Giacovazzo, A.
Guagliardi, A. G. G. Moliterni, G. Polidori, R. Spagna: SIR97: a new tool for
crystal structure determination and refinement, J. Appl. Crystallogr. 1999,
32, 115-119.
;
_diffrn_ambient_temperature 200(2)
_diffrn_detector_area_resol_mean 9
_diffrn_measured_fraction_theta_full 0.998
_diffrn_measured_fraction_theta_max 0.998
_diffrn_measurement_device '95mm CCD camera on \k-goniostat'
_diffrn_measurement_device_type KappaCCD
_diffrn_radiation_collimation 0.35
_diffrn_radiation_monochromator graphite
_diffrn_radiation_source 'rotating anode'
_diffrn_radiation_type MoK\a
_diffrn_radiation_wavelength 0.71073
_diffrn_reflns_av_R_equivalents 0.0655
_diffrn_reflns_av_sigmaI/netI 0.0456
_diffrn_reflns_limit_h_max 12
_diffrn_reflns_limit_h_min -10
_diffrn_reflns_limit_k_max 9
_diffrn_reflns_limit_k_min -9
_diffrn_reflns_limit_l_max 18
_diffrn_reflns_limit_l_min -18
_diffrn_reflns_number 10739
_diffrn_reflns_theta_full 27.46
_diffrn_reflns_theta_max 27.46
_diffrn_reflns_theta_min 3.52
_diffrn_source_current 75.00
_diffrn_source_power 4.125
_diffrn_source_type 'FR 591 generator'
_diffrn_source_voltage 55.00
_exptl_absorpt_coefficient_mu 0.101
_exptl_absorpt_correction_T_max 0.9945
_exptl_absorpt_correction_T_min 0.9862
_exptl_absorpt_correction_type numerical
_exptl_absorpt_process_details 'Absorption correction with XRed, rev 1.09, STOE (Darmstadt, Germany)'
_exptl_crystal_colour colourless
_exptl_crystal_density_diffrn 1.38091(9)
_exptl_crystal_density_method 'not measured'
_exptl_crystal_description rod
_exptl_crystal_F_000 480
_exptl_crystal_size_max 0.20
_exptl_crystal_size_mid 0.06
_exptl_crystal_size_min 0.06
_refine_diff_density_max 0.210
_refine_diff_density_min -0.290
_refine_diff_density_rms 0.065
_refine_ls_extinction_method none
_refine_ls_goodness_of_fit_ref 1.030
_refine_ls_hydrogen_treatment refall
_refine_ls_matrix_type full
_refine_ls_number_parameters 101
_refine_ls_number_reflns 1240
_refine_ls_number_restraints 0
_refine_ls_restrained_S_all 1.030
_refine_ls_R_factor_all 0.0861
_refine_ls_R_factor_gt 0.0522
_refine_ls_shift/su_max 0.000
_refine_ls_shift/su_mean 0.000
_refine_ls_structure_factor_coef Fsqd
_refine_ls_weighting_details 'calc w=1/[\s^2^(Fo^2^)+(0.0912P)^2^+0.0260P] where P=(Fo^2^+2Fc^2^)/3'
_refine_ls_weighting_scheme calc
_refine_ls_wR_factor_gt 0.1282
_refine_ls_wR_factor_ref 0.1477
_reflns_number_gt 822
_reflns_number_total 1240
_reflns_threshold_expression >2sigma(I)
_cod_data_source_file jo0513820rom20050704_032718.cif
_cod_database_code 4021465

loop_
_symmetry_equiv_pos_as_xyz
'x, y, z'
'-x+1/2, -y, z+1/2'
'-x, y+1/2, -z+1/2'
'x+1/2, -y+1/2, -z'
'-x, -y, -z'
'x-1/2, y, -z-1/2'
'x, -y-1/2, z-1/2'
'-x-1/2, y-1/2, z'

loop_
_atom_site_label
_atom_site_type_symbol
_atom_site_fract_x
_atom_site_fract_y
_atom_site_fract_z
_atom_site_U_iso_or_equiv
_atom_site_adp_type
_atom_site_occupancy
_atom_site_symmetry_multiplicity
_atom_site_calc_flag
C1 C 0.22093(16) 0.3977(2) 0.30146(10) 0.0275(4) Uani 1 1 d
H1 H 0.383(3) 0.453(3) 0.2408(14) 0.045(6) Uiso 1 1 d
N1 N 0.30032(17) 0.47315(19) 0.23742(10) 0.0344(4) Uani 1 1 d
C11 C 0.2462(2) 0.5301(3) 0.14771(13) 0.0378(5) Uani 1 1 d
H111 H 0.213(2) 0.432(3) 0.1101(15) 0.050(6) Uiso 1 1 d
H112 H 0.317(2) 0.590(3) 0.1132(16) 0.054(6) Uiso 1 1 d
H113 H 0.171(2) 0.609(3) 0.1561(16) 0.063(7) Uiso 1 1 d
N2 N 0.26394(14) 0.32277(18) 0.38142(9) 0.0307(4) Uani 1 1 d
C2 C 0.3994(2) 0.3019(3) 0.41643(16) 0.0415(5) Uani 1 1 d
H21 H 0.433(3) 0.411(4) 0.4383(18) 0.081(8) Uiso 1 1 d
H22 H 0.455(2) 0.248(3) 0.3739(17) 0.065(7) Uiso 1 1 d
H23 H 0.398(3) 0.236(4) 0.470(2) 0.105(10) Uiso 1 1 d
N3 N 0.15563(16) 0.2649(2) 0.43047(10) 0.0395(5) Uani 1 1 d
N4 N 0.05207(15) 0.3058(2) 0.38082(10) 0.0421(5) Uani 1 1 d
N5 N 0.08817(14) 0.38923(19) 0.29902(9) 0.0338(4) Uani 1 1 d

loop_
_atom_site_aniso_label
_atom_site_aniso_U_11
_atom_site_aniso_U_22
_atom_site_aniso_U_33
_atom_site_aniso_U_23
_atom_site_aniso_U_13
_atom_site_aniso_U_12
C1 0.0249(10) 0.0292(8) 0.0284(9) -0.0039(7) 0.0000(7) 0.0012(6)
N1 0.0249(9) 0.0443(9) 0.0340(9) 0.0050(6) 0.0015(7) 0.0005(7)
C11 0.0363(11) 0.0434(11) 0.0336(10) 0.0054(8) 0.0007(8) -0.0008(9)
N2 0.0265(8) 0.0372(8) 0.0285(8) 0.0010(6) -0.0024(6) -0.0014(6)
C2 0.0298(11) 0.0533(13) 0.0414(11) 0.0013(10) -0.0108(9) 0.0032(9)
N3 0.0331(10) 0.0515(10) 0.0338(9) 0.0041(7) 0.0012(6) -0.0059(7)
N4 0.0310(9) 0.0581(10) 0.0373(9) 0.0052(7) 0.0020(7) -0.0072(7)
N5 0.0253(9) 0.0435(9) 0.0327(8) 0.0021(6) 0.0010(6) -0.0005(6)

loop_
_atom_type_symbol
_atom_type_description
_atom_type_scat_dispersion_real
_atom_type_scat_dispersion_imag
_atom_type_scat_source
C C 0.0033 0.0016 'International Tables Vol C Tables 4.2.6.8 and 6.1.1.4'
H H 0.0000 0.0000 'International Tables Vol C Tables 4.2.6.8 and 6.1.1.4'
N N 0.0061 0.0033 'International Tables Vol C Tables 4.2.6.8 and 6.1.1.4'

loop_
_exptl_crystal_face_index_h
_exptl_crystal_face_index_k
_exptl_crystal_face_index_l
_exptl_crystal_face_perp_dist
-1 0 0 0.100000
1 0 0 0.100000
0 -1 0 0.030000
0 1 0 0.030000
0 0 -1 0.020000
0 0 1 0.040000
1 0 -1 0.080000

loop_
_geom_angle_atom_site_label_1
_geom_angle_atom_site_label_2
_geom_angle_atom_site_label_3
_geom_angle
N5 C1 N1 126.57(14)
N5 C1 N2 108.72(14)
N1 C1 N2 124.68(16)
C1 N1 C11 120.31(16)
C1 N1 H1 117.5(14)
C11 N1 H1 118.2(14)
N1 C11 H111 111.8(12)
N1 C11 H112 108.2(13)
H111 C11 H112 109.4(17)
N1 C11 H113 111.6(14)
H111 C11 H113 106.9(19)
H112 C11 H113 108.9(19)
C1 N2 N3 108.46(14)
C1 N2 C2 129.46(16)
N3 N2 C2 122.08(16)
N2 C2 H21 110.1(15)
N2 C2 H22 113.0(14)
H21 C2 H22 113(2)
N2 C2 H23 109(2)
H21 C2 H23 103(2)
H22 C2 H23 108(2)
N4 N3 N2 106.24(14)
N3 N4 N5 111.32(14)
C1 N5 N4 105.26(13)

loop_
_geom_bond_atom_site_label_1
_geom_bond_atom_site_label_2
_geom_bond_distance
C1 N5 1.330(2)
C1 N1 1.338(2)
C1 N2 1.343(2)
N1 C11 1.451(2)
N1 H1 0.84(3)
C11 H111 0.98(2)
C11 H112 0.97(2)
C11 H113 0.97(3)
N2 N3 1.3618(19)
N2 C2 1.451(2)
C2 H21 0.96(3)
C2 H22 0.92(2)
C2 H23 0.91(3)
N3 N4 1.291(2)
N4 N5 1.374(2)

loop_
_geom_hbond_atom_site_label_D
_geom_hbond_atom_site_label_H
_geom_hbond_atom_site_label_A
_geom_hbond_distance_DH
_geom_hbond_distance_HA
_geom_hbond_distance_DA
_geom_hbond_angle_DHA
_geom_hbond_site_symmetry_A
N1 H1 N5 0.84(3) 2.18(3) 2.995(2) 161.5(19) 6_656
N1 H1 N4 0.84(3) 2.67(2) 3.286(2) 131.6(18) 6_656

loop_
_geom_torsion_atom_site_label_1
_geom_torsion_atom_site_label_2
_geom_torsion_atom_site_label_3
_geom_torsion_atom_site_label_4
_geom_torsion
N5 C1 N1 C11 -10.6(2)
N2 C1 N1 C11 171.92(16)
N5 C1 N2 N3 0.27(17)
N1 C1 N2 N3 178.10(14)
N5 C1 N2 C2 -179.18(16)
N1 C1 N2 C2 -1.4(3)
C1 N2 N3 N4 -0.37(19)
C2 N2 N3 N4 179.14(16)
N2 N3 N4 N5 0.3(2)
N1 C1 N5 N4 -177.84(15)
N2 C1 N5 N4 -0.07(16)
N3 N4 N5 C1 -0.17(18)

loop_
_cod_related_entry_id
_cod_related_entry_database
_cod_related_entry_code
1 ChemSpider 123650
